data_7125394
loop_
_publ_author_name
'Lin, Li-Dan'
'Li, Zhong'
'Zhao, Dan'
'Liu, Jin-Hua'
'Li, Xin-Xiong'
'Zheng, Shou-Tian'

_publ_section_title
;
 Development of a new Lindqvist-like Fe6 cluster secondary building unit
 for MOFs.
;
_journal_issue 72
_journal_name_full 'Chemical communications (Cambridge, England)'
_journal_page_first 10729
_journal_page_last 10732
_journal_paper_doi 10.1039/c9cc04999a
_journal_volume 55
_journal_year 2019
_chemical_formula_sum 'C40 H48 Cl6 Cu Fe7 I N6 O17'
_chemical_formula_weight 1678.94
_space_group_crystal_system monoclinic
_space_group_IT_number 14
_space_group_name_Hall '-P 2ybc'
_space_group_name_H-M_alt 'P 1 21/c 1'
_atom_sites_solution_hydrogens mixed
_audit_creation_method SHELXL-2014
_audit_update_record
;
2019-05-13 deposited with the CCDC.	2019-08-09 downloaded from the CCDC.
;
_cell_angle_alpha 90
_cell_angle_beta 112.514(8)
_cell_angle_gamma 90
_cell_formula_units_Z 4
_cell_length_a 11.4027(18)
_cell_length_b 54.461(8)
_cell_length_c 18.009(3)
_cell_measurement_reflns_used 5392
_cell_measurement_temperature 175(2)
_cell_measurement_theta_max 24.26
_cell_measurement_theta_min 2.63
_cell_volume 10331(3)
_computing_structure_refinement 'SHELXL-2014 (Sheldrick, 2014)'
_diffrn_ambient_temperature 175(2)
_diffrn_measured_fraction_theta_full 0.955
_diffrn_measured_fraction_theta_max 0.972
_diffrn_measurement_device_type 'Bruker APEX-II CCD'
_diffrn_measurement_method '\f and \w scans'
_diffrn_radiation_type MoK\a
_diffrn_radiation_wavelength 0.71073
_diffrn_reflns_av_R_equivalents 0.0582
_diffrn_reflns_av_unetI/netI 0.1205
_diffrn_reflns_Laue_measured_fraction_full 0.955
_diffrn_reflns_Laue_measured_fraction_max 0.972
_diffrn_reflns_limit_h_max 8
_diffrn_reflns_limit_h_min -13
_diffrn_reflns_limit_k_max 43
_diffrn_reflns_limit_k_min -64
_diffrn_reflns_limit_l_max 21
_diffrn_reflns_limit_l_min -18
_diffrn_reflns_number 33580
_diffrn_reflns_point_group_measured_fraction_full 0.955
_diffrn_reflns_point_group_measured_fraction_max 0.972
_diffrn_reflns_theta_full 25.242
_diffrn_reflns_theta_max 25.082
_diffrn_reflns_theta_min 1.933
_exptl_absorpt_coefficient_mu 1.648
_exptl_absorpt_correction_T_max 0.7452
_exptl_absorpt_correction_T_min 0.6086
_exptl_absorpt_correction_type none
_exptl_crystal_colour brown
_exptl_crystal_density_diffrn 1.079
_exptl_crystal_description block
_exptl_crystal_F_000 3327
_exptl_crystal_size_max 0.12
_exptl_crystal_size_mid 0.11
_exptl_crystal_size_min 0.10
_platon_squeeze_details ' ?'
_refine_diff_density_max 1.618
_refine_diff_density_min -2.773
_refine_diff_density_rms 0.154
_refine_ls_extinction_method none
_refine_ls_goodness_of_fit_ref 1.009
_refine_ls_hydrogen_treatment constr
_refine_ls_matrix_type full
_refine_ls_number_parameters 700
_refine_ls_number_reflns 17877
_refine_ls_number_restraints 30
_refine_ls_restrained_S_all 1.011
_refine_ls_R_factor_all 0.1313
_refine_ls_R_factor_gt 0.0964
_refine_ls_shift/su_max 0.001
_refine_ls_shift/su_mean 0.000
_refine_ls_structure_factor_coef Fsqd
_refine_ls_weighting_details 'w=1/[\s^2^(Fo^2^)+(0.1434P)^2^] where P=(Fo^2^+2Fc^2^)/3'
_refine_ls_weighting_scheme calc
_refine_ls_wR_factor_gt 0.2490
_refine_ls_wR_factor_ref 0.2619
_reflns_Friedel_coverage 0.000
_reflns_number_gt 9497
_reflns_number_total 17877
_reflns_threshold_expression 'I > 2\s(I)'
_cod_data_source_file c9cc04999a2.cif
_cod_data_source_block 1
_cod_original_sg_symbol_H-M 'P 21/c'
_cod_database_code 7125394
_shelx_space_group_comment
;
The symmetry employed for this shelxl refinement is uniquely defined
by the following loop, which should always be used as a source of
symmetry information in preference to the above space-group names.
They are only intended as comments.
;
_shelxl_version_number 2014-3

loop_
_space_group_symop_operation_xyz
'x, y, z'
'-x, y+1/2, -z+1/2'
'-x, -y, -z'
'x, -y-1/2, z-1/2'

loop_
_atom_site_label
_atom_site_type_symbol
_atom_site_fract_x
_atom_site_fract_y
_atom_site_fract_z
_atom_site_U_iso_or_equiv
_atom_site_adp_type
_atom_site_occupancy
_atom_site_site_symmetry_order
_atom_site_calc_flag
_atom_site_refinement_flags_posn
_atom_site_refinement_flags_adp
I3 I 0.19091(7) 0.00541(2) -0.01610(5) 0.0670(3) Uani 1 1 d . .
Cu1 Cu -0.01882(13) 0.02274(2) -0.00462(6) 0.0562(4) Uani 1 1 d . .
Fe7 Fe -0.02799(14) 0.25117(2) -0.74652(8) 0.0473(4) Uani 1 1 d . .
Fe1 Fe -0.52983(12) 0.17506(2) -0.49923(7) 0.0300(3) Uani 1 1 d . .
Fe2 Fe -0.31509(12) 0.13372(2) -0.44602(7) 0.0317(3) Uani 1 1 d . .
Fe3 Fe 0.47504(12) 0.13438(2) 0.37490(7) 0.0334(3) Uani 1 1 d . .
Fe4 Fe 0.25266(12) 0.13425(2) 0.44218(7) 0.0347(3) Uani 1 1 d . .
Fe5 Fe -0.53163(12) 0.09234(2) -0.50434(7) 0.0343(3) Uani 1 1 d . .
Fe6 Fe -0.53626(12) 0.13285(2) -0.37825(7) 0.0321(3) Uani 1 1 d . .
Cl1 Cl -0.5286(2) 0.21680(4) -0.49610(14) 0.0450(6) Uani 1 1 d . .
Cl4 Cl -0.1005(2) 0.13387(4) -0.39048(15) 0.0523(6) Uani 1 1 d . .
Cl5 Cl 0.0391(2) 0.13506(5) 0.38683(16) 0.0566(7) Uani 1 1 d . .
Cl6 Cl -0.5333(3) 0.05062(4) -0.50730(14) 0.0571(7) Uani 1 1 d . .
Cl7 Cl -0.5431(3) 0.13179(4) -0.25298(13) 0.0505(6) Uani 1 1 d . .
Cl8 Cl 0.4796(3) 0.13467(4) 0.24969(13) 0.0538(7) Uani 1 1 d . .
O1 O 0.2905(6) 0.13466(9) 0.3432(3) 0.0387(15) Uani 1 1 d . .
O1W O -0.1929(8) 0.24044(13) -0.8694(6) 0.092(3) Uani 1 1 d . .
O2 O 0.2805(6) 0.09726(10) 0.4453(4) 0.0446(15) Uani 1 1 d . .
O2W O 0.1352(7) 0.26154(12) -0.6219(5) 0.080(3) Uani 1 1 d . .
O3 O 0.4740(6) 0.09781(9) 0.3878(3) 0.0391(15) Uani 1 1 d . .
O4 O 0.2823(5) 0.32948(9) -1.0440(3) 0.0311(13) Uani 1 1 d . .
O5 O -0.3463(4) 0.13281(8) -0.3435(3) 0.0186(11) Uiso 1 1 d . .
O6 O -0.3417(5) 0.09678(9) -0.4540(3) 0.0297(13) Uani 1 1 d . .
O7 O -0.3409(6) 0.13507(9) -0.5620(3) 0.0342(14) Uani 1 1 d . .
O8 O 0.4659(5) 0.33051(9) -0.8901(3) 0.0284(12) Uani 1 1 d . .
O9 O -0.3399(5) 0.17009(9) -0.4536(3) 0.0270(12) Uani 1 1 d . .
O10 O -0.5253(5) 0.17069(9) -0.6081(3) 0.0269(12) Uani 1 1 d . .
O11 O -0.5360(5) 0.09672(9) -0.3965(3) 0.0314(13) Uani 1 1 d . .
O12 O -0.5293(5) 0.13336(8) -0.5028(3) 0.0241(11) Uani 1 1 d . U
O13 O 0.2767(5) 0.36653(8) -0.9407(3) 0.0306(13) Uani 1 1 d . .
O14 O -0.1422(6) 0.27955(11) -0.7325(4) 0.0524(17) Uani 1 1 d . .
O15 O 0.0848(6) 0.22307(11) -0.7636(4) 0.0497(17) Uani 1 1 d . .
N1 N 0.0426(7) 0.04562(15) 0.0932(4) 0.051(2) Uani 1 1 d . .
N2 N -0.0964(10) 0.04341(14) -0.1032(5) 0.066(3) Uani 1 1 d . U
N3 N 0.0427(8) 0.27469(14) -0.8113(5) 0.055(2) Uani 1 1 d . .
N4 N -0.1035(7) 0.22718(15) -0.6811(5) 0.057(2) Uani 1 1 d . .
N5 N 0.2118(10) 0.19102(18) -0.7250(6) 0.077(3) Uani 1 1 d . .
H5B H 0.2619 0.1824 -0.6857 0.092 Uiso 1 1 d R U
N6 N -0.2792(9) 0.31207(17) -0.7740(6) 0.081(3) Uani 1 1 d . .
H6A H -0.3390 0.3191 -0.8132 0.097 Uiso 1 1 d R U
C1 C 0.1253(13) 0.28237(18) -0.9151(7) 0.076(4) Uani 1 1 d . .
H1A H 0.1403 0.2756 -0.9581 0.091 Uiso 1 1 calc R U
C2 C 0.1631(9) 0.30600(18) -0.8904(5) 0.048(2) Uani 1 1 d . .
C3 C 0.1406(15) 0.3135(2) -0.8228(9) 0.098(5) Uani 1 1 d . .
H3A H 0.1660 0.3290 -0.8009 0.117 Uiso 1 1 calc R U
C4 C 0.0602(13) 0.2677(2) -0.8725(8) 0.088(4) Uani 1 1 d . U
H4A H 0.0303 0.2523 -0.8928 0.106 Uiso 1 1 calc R U
C5 C 0.0773(16) 0.2970(2) -0.7873(9) 0.105(5) Uani 1 1 d . .
H5A H 0.0600 0.3028 -0.7439 0.126 Uiso 1 1 calc R U
C6 C 0.2390(8) 0.32262(13) -0.9220(5) 0.034(2) Uani 1 1 d . .
C7 C 0.3767(9) 0.31699(15) -0.8658(5) 0.042(2) Uani 1 1 d . .
H7A H 0.3890 0.3214 -0.8111 0.050 Uiso 1 1 calc R U
H7B H 0.3926 0.2995 -0.8669 0.050 Uiso 1 1 calc R U
C8 C 0.2108(7) 0.31509(14) -1.0088(4) 0.0304(19) Uani 1 1 d . .
H8A H 0.2314 0.2979 -1.0103 0.036 Uiso 1 1 calc R U
H8B H 0.1209 0.3171 -1.0404 0.036 Uiso 1 1 calc R U
C9 C 0.2073(10) 0.34920(14) -0.9148(6) 0.048(2) Uani 1 1 d . .
H9A H 0.1175 0.3516 -0.9460 0.058 Uiso 1 1 calc R U
H9B H 0.2222 0.3525 -0.8590 0.058 Uiso 1 1 calc R U
C10 C -0.2351(11) 0.07248(16) -0.2374(5) 0.056(3) Uani 1 1 d . .
C11 C -0.1451(10) 0.0559(2) -0.2388(6) 0.065(3) Uani 1 1 d . .
H11A H -0.1323 0.0530 -0.2861 0.078 Uiso 1 1 calc R U
C12 C -0.0733(11) 0.0435(2) -0.1683(6) 0.073(4) Uani 1 1 d . .
H12A H -0.0036 0.0345 -0.1679 0.088 Uiso 1 1 calc R U
C13 C -0.1847(13) 0.0598(3) -0.1035(6) 0.080(4) Uani 1 1 d . .
H13A H -0.2001 0.0614 -0.0567 0.096 Uiso 1 1 calc R U
C14 C -0.2543(12) 0.0745(2) -0.1680(6) 0.079(4) Uani 1 1 d . .
H14A H -0.3135 0.0855 -0.1637 0.095 Uiso 1 1 calc R U
C15 C -0.4503(10) 0.08278(16) -0.3308(5) 0.049(3) Uani 1 1 d . .
H15A H -0.4656 0.0654 -0.3431 0.059 Uiso 1 1 calc R U
H15B H -0.4680 0.0861 -0.2833 0.059 Uiso 1 1 calc R U
C16 C -0.2768(8) 0.11541(14) -0.2824(5) 0.038(2) Uani 1 1 d . .
H16A H -0.2960 0.1181 -0.2350 0.046 Uiso 1 1 calc R U
H16B H -0.1865 0.1180 -0.2675 0.046 Uiso 1 1 calc R U
C17 C -0.2708(9) 0.08266(16) -0.3835(5) 0.046(2) Uani 1 1 d . .
H17A H -0.1811 0.0862 -0.3674 0.056 Uiso 1 1 calc R U
H17B H -0.2833 0.0653 -0.3963 0.056 Uiso 1 1 calc R U
C18 C -0.3111(9) 0.08827(18) -0.3123(5) 0.050(3) Uani 1 1 d . .
C19 C 0.1210(12) 0.06452(18) 0.0913(6) 0.067(3) Uani 1 1 d . .
H19A H 0.1291 0.0679 0.0429 0.080 Uiso 1 1 calc R U
C20 C 0.1882(12) 0.07871(18) 0.1568(6) 0.064(3) Uani 1 1 d . .
H20A H 0.2461 0.0903 0.1537 0.077 Uiso 1 1 calc R U
C21 C 0.1690(8) 0.07559(15) 0.2279(5) 0.040(2) Uani 1 1 d . .
C22 C 0.0808(13) 0.0578(2) 0.2265(6) 0.075(4) Uani 1 1 d . .
H22A H 0.0580 0.0565 0.2707 0.091 Uiso 1 1 calc R U
C23 C 0.2435(9) 0.09075(14) 0.3045(4) 0.035(2) Uani 1 1 d . .
C24 C 0.3900(9) 0.08488(16) 0.3234(5) 0.046(2) Uani 1 1 d . .
H24A H 0.4045 0.0674 0.3342 0.055 Uiso 1 1 calc R U
H24B H 0.4076 0.0886 0.2760 0.055 Uiso 1 1 calc R U
C25 C 0.2128(10) 0.11743(16) 0.2785(6) 0.050(2) Uani 1 1 d . .
H25A H 0.2295 0.1204 0.2303 0.060 Uiso 1 1 calc R U
H25B H 0.1234 0.1205 0.2658 0.060 Uiso 1 1 calc R U
C26 C 0.2084(10) 0.08394(17) 0.3730(4) 0.048(3) Uani 1 1 d . .
H26A H 0.1188 0.0872 0.3588 0.058 Uiso 1 1 calc R U
H26B H 0.2223 0.0665 0.3833 0.058 Uiso 1 1 calc R U
C27 C -0.2246(8) 0.19573(14) -0.6117(5) 0.038(2) Uani 1 1 d . U
C28 C -0.2936(7) 0.17887(13) -0.5762(5) 0.0301(19) Uani 1 1 d . .
C29 C -0.1921(13) 0.1884(2) -0.6726(8) 0.087(5) Uani 1 1 d . .
H29A H -0.2091 0.1724 -0.6920 0.105 Uiso 1 1 calc R U
C30 C -0.1879(13) 0.2180(2) -0.5829(8) 0.092(5) Uani 1 1 d . .
H30A H -0.1970 0.2228 -0.5358 0.111 Uiso 1 1 calc R U
C31 C -0.2616(8) 0.15121(14) -0.5848(5) 0.0306(19) Uani 1 1 d . .
H31A H -0.2730 0.1480 -0.6401 0.037 Uiso 1 1 calc R U
H31B H -0.1734 0.1481 -0.5512 0.037 Uiso 1 1 calc R U
C32 C -0.2639(7) 0.18445(15) -0.4838(5) 0.0321(19) Uani 1 1 d . .
H32A H -0.1751 0.1811 -0.4524 0.038 Uiso 1 1 calc R U
H32B H -0.2791 0.2017 -0.4776 0.038 Uiso 1 1 calc R U
C33 C -0.4372(7) 0.18505(14) -0.6282(5) 0.0289(18) Uani 1 1 d . .
H33A H -0.4521 0.2023 -0.6211 0.035 Uiso 1 1 calc R U
H33B H -0.4527 0.1825 -0.6844 0.035 Uiso 1 1 calc R U
C34 C -0.1344(11) 0.2045(2) -0.7057(8) 0.074(3) Uani 1 1 d . U
H34A H -0.1155 0.1990 -0.7487 0.088 Uiso 1 1 calc R U
C35 C -0.2266(13) 0.2917(2) -0.7886(7) 0.076(4) Uani 1 1 d . .
C36 C -0.2382(16) 0.3222(3) -0.6961(8) 0.126(6) Uani 1 1 d . .
H36A H -0.2820 0.3374 -0.6980 0.188 Uiso 1 1 calc R U
H36B H -0.1485 0.3252 -0.6764 0.188 Uiso 1 1 calc R U
H36C H -0.2564 0.3110 -0.6609 0.188 Uiso 1 1 calc R U
C37 C 0.1637(13) 0.2115(2) -0.7106(7) 0.072(3) Uani 1 1 d . .
C38 C 0.0241(12) 0.0416(2) 0.1614(6) 0.076(4) Uani 1 1 d . .
H38A H -0.0249 0.0284 0.1656 0.091 Uiso 1 1 calc R U
C39 C -0.1368(12) 0.23408(19) -0.6208(7) 0.070(4) Uani 1 1 d . .
H39A H -0.1250 0.2504 -0.6039 0.084 Uiso 1 1 calc R U
C40 C 0.181(2) 0.1826(3) -0.8043(11) 0.164(9) Uani 1 1 d . .
H40A H 0.2478 0.1720 -0.8058 0.245 Uiso 1 1 calc R U
H40B H 0.1730 0.1964 -0.8392 0.245 Uiso 1 1 calc R U
H40C H 0.1029 0.1737 -0.8218 0.245 Uiso 1 1 calc R U

loop_
_atom_site_aniso_label
_atom_site_aniso_U_11
_atom_site_aniso_U_22
_atom_site_aniso_U_33
_atom_site_aniso_U_23
_atom_site_aniso_U_13
_atom_site_aniso_U_12
I3 0.0593(4) 0.0737(5) 0.0593(5) 0.0013(4) 0.0132(4) -0.0016(4)
Cu1 0.0908(9) 0.0270(6) 0.0280(6) 0.0004(5) -0.0027(6) 0.0073(6)
Fe7 0.0604(9) 0.0301(7) 0.0598(9) 0.0202(6) 0.0325(7) -0.0007(6)
Fe1 0.0413(7) 0.0207(6) 0.0259(6) -0.0005(5) 0.0103(5) -0.0005(5)
Fe2 0.0443(7) 0.0239(6) 0.0242(6) 0.0058(5) 0.0101(5) 0.0051(5)
Fe3 0.0503(8) 0.0226(6) 0.0251(6) 0.0007(5) 0.0119(6) -0.0024(5)
Fe4 0.0506(8) 0.0244(6) 0.0302(7) -0.0070(5) 0.0166(6) -0.0064(5)
Fe5 0.0538(8) 0.0241(6) 0.0255(6) 0.0009(5) 0.0157(6) -0.0009(6)
Fe6 0.0484(7) 0.0232(6) 0.0263(6) 0.0012(5) 0.0161(6) 0.0036(5)
Cl1 0.0564(14) 0.0259(11) 0.0527(14) 0.0016(10) 0.0208(11) 0.0039(10)
Cl4 0.0507(14) 0.0458(14) 0.0527(15) 0.0137(11) 0.0112(12) 0.0144(11)
Cl5 0.0492(14) 0.0591(16) 0.0586(16) -0.0187(13) 0.0174(12) -0.0075(12)
Cl6 0.0970(19) 0.0261(12) 0.0478(14) -0.0020(10) 0.0274(14) -0.0077(12)
Cl7 0.0777(17) 0.0446(13) 0.0315(12) 0.0025(10) 0.0234(12) 0.0057(12)
Cl8 0.0853(18) 0.0489(14) 0.0315(12) -0.0022(11) 0.0271(12) -0.0103(13)
O1 0.076(4) 0.015(3) 0.026(3) -0.005(2) 0.019(3) 0.001(3)
O1W 0.113(7) 0.051(5) 0.158(8) 0.030(5) 0.103(7) -0.002(4)
O2 0.072(4) 0.024(3) 0.053(4) -0.005(3) 0.041(3) -0.012(3)
O2W 0.093(6) 0.042(4) 0.151(8) 0.025(5) 0.098(6) 0.010(4)
O3 0.077(4) 0.019(3) 0.028(3) -0.002(2) 0.028(3) 0.000(3)
O4 0.036(3) 0.024(3) 0.038(3) 0.005(2) 0.020(3) 0.004(2)
O6 0.039(3) 0.021(3) 0.012(2) 0.008(2) -0.009(2) -0.009(2)
O7 0.061(4) 0.028(3) 0.020(3) -0.003(2) 0.024(3) 0.000(3)
O8 0.044(3) 0.018(3) 0.025(3) 0.001(2) 0.014(2) -0.003(2)
O9 0.031(3) 0.025(3) 0.016(3) -0.003(2) 0.000(2) 0.006(2)
O10 0.025(3) 0.029(3) 0.022(3) -0.001(2) 0.003(2) 0.004(2)
O11 0.043(3) 0.032(3) 0.019(3) -0.001(2) 0.012(2) 0.005(3)
O12 0.035(3) 0.013(2) 0.032(3) -0.007(2) 0.022(2) -0.016(2)
O13 0.032(3) 0.008(2) 0.040(3) 0.011(2) 0.000(2) -0.004(2)
O14 0.062(4) 0.042(4) 0.056(4) 0.017(3) 0.027(3) -0.013(3)
O15 0.057(4) 0.036(4) 0.048(4) 0.019(3) 0.012(3) 0.015(3)
N1 0.045(5) 0.056(5) 0.037(5) 0.001(4) -0.001(4) -0.013(4)
N2 0.115(6) 0.029(4) 0.046(5) 0.020(4) 0.021(4) 0.022(4)
N3 0.081(6) 0.032(5) 0.071(6) 0.004(4) 0.052(5) -0.010(4)
N4 0.045(5) 0.042(5) 0.082(6) 0.029(5) 0.023(4) 0.008(4)
N5 0.095(8) 0.053(6) 0.075(7) 0.031(5) 0.025(6) 0.019(5)
N6 0.085(7) 0.060(6) 0.064(6) 0.019(5) -0.008(5) 0.033(5)
C1 0.154(12) 0.035(6) 0.077(8) -0.019(5) 0.086(9) -0.017(7)
C2 0.055(6) 0.059(6) 0.028(5) 0.014(5) 0.011(4) 0.002(5)
C3 0.159(14) 0.042(7) 0.128(12) -0.011(7) 0.093(11) -0.028(8)
C4 0.103(8) 0.080(7) 0.089(7) -0.006(6) 0.043(6) -0.036(6)
C5 0.162(15) 0.057(9) 0.112(12) 0.012(8) 0.069(11) -0.006(9)
C6 0.051(5) 0.014(4) 0.045(5) 0.005(4) 0.026(4) 0.002(4)
C7 0.064(6) 0.027(5) 0.037(5) 0.013(4) 0.021(5) 0.006(4)
C8 0.036(5) 0.020(4) 0.031(5) -0.008(3) 0.009(4) -0.018(4)
C9 0.072(7) 0.023(5) 0.050(6) 0.017(4) 0.024(5) 0.004(4)
C10 0.125(10) 0.031(5) 0.014(4) -0.001(4) 0.027(5) -0.002(6)
C11 0.062(7) 0.084(8) 0.045(6) 0.018(6) 0.016(5) 0.056(6)
C12 0.084(8) 0.094(9) 0.040(6) 0.047(6) 0.023(6) 0.048(7)
C13 0.109(10) 0.105(10) 0.025(6) 0.015(6) 0.023(6) 0.010(8)
C14 0.108(10) 0.093(9) 0.031(6) 0.014(6) 0.023(6) 0.051(8)
C15 0.081(7) 0.028(5) 0.034(5) 0.010(4) 0.017(5) 0.017(5)
C16 0.049(5) 0.033(5) 0.033(5) 0.018(4) 0.016(4) 0.015(4)
C17 0.061(6) 0.036(5) 0.053(6) 0.007(4) 0.034(5) 0.003(5)
C18 0.050(6) 0.052(6) 0.038(5) 0.007(5) 0.006(5) -0.005(5)
C19 0.122(10) 0.047(6) 0.038(6) -0.014(5) 0.039(6) -0.034(6)
C20 0.114(10) 0.047(6) 0.035(6) -0.010(5) 0.034(6) -0.027(6)
C21 0.041(5) 0.028(5) 0.038(5) -0.017(4) 0.001(4) -0.017(4)
C22 0.140(11) 0.057(7) 0.032(6) -0.010(5) 0.036(7) -0.016(7)
C23 0.064(6) 0.024(4) 0.018(4) -0.011(3) 0.015(4) -0.016(4)
C24 0.081(7) 0.030(5) 0.042(5) -0.002(4) 0.042(5) -0.007(5)
C25 0.063(6) 0.039(5) 0.047(6) -0.007(4) 0.019(5) -0.007(5)
C26 0.082(7) 0.045(5) 0.010(4) -0.006(4) 0.009(4) -0.026(5)
C27 0.039(4) 0.023(4) 0.052(5) 0.012(4) 0.019(4) -0.011(4)
C28 0.036(5) 0.018(4) 0.034(5) 0.003(3) 0.011(4) 0.003(3)
C29 0.139(12) 0.065(8) 0.112(10) -0.041(7) 0.108(10) -0.047(8)
C30 0.136(12) 0.073(8) 0.085(9) -0.011(7) 0.062(9) -0.068(8)
C31 0.043(5) 0.035(5) 0.026(4) 0.001(4) 0.027(4) -0.010(4)
C32 0.029(4) 0.031(4) 0.032(5) 0.012(4) 0.006(4) 0.005(4)
C33 0.041(5) 0.021(4) 0.030(4) 0.000(3) 0.019(4) -0.011(4)
C34 0.087(7) 0.072(7) 0.096(7) 0.005(6) 0.073(6) -0.002(5)
C35 0.107(10) 0.057(7) 0.059(7) 0.036(6) 0.028(7) 0.020(7)
C36 0.147(15) 0.101(12) 0.075(10) 0.004(9) -0.017(10) 0.016(10)
C37 0.099(10) 0.061(8) 0.064(8) 0.001(6) 0.043(7) -0.022(7)
C38 0.111(10) 0.077(8) 0.035(6) 0.001(6) 0.025(6) -0.030(7)
C39 0.131(11) 0.040(6) 0.084(8) -0.003(6) 0.092(8) -0.002(6)
C40 0.24(3) 0.129(16) 0.136(17) -0.011(13) 0.084(17) 0.069(16)

loop_
_atom_type_symbol
_atom_type_description
_atom_type_scat_dispersion_real
_atom_type_scat_dispersion_imag
_atom_type_scat_source
C C 0.0033 0.0016 'International Tables Vol C Tables 4.2.6.8 and 6.1.1.4'
H H 0.0000 0.0000 'International Tables Vol C Tables 4.2.6.8 and 6.1.1.4'
Cl Cl 0.1484 0.1585 'International Tables Vol C Tables 4.2.6.8 and 6.1.1.4'
Cu Cu 0.3201 1.2651 'International Tables Vol C Tables 4.2.6.8 and 6.1.1.4'
Fe Fe 0.3463 0.8444 'International Tables Vol C Tables 4.2.6.8 and 6.1.1.4'
I I -0.4742 1.8119 'International Tables Vol C Tables 4.2.6.8 and 6.1.1.4'
N N 0.0061 0.0033 'International Tables Vol C Tables 4.2.6.8 and 6.1.1.4'
O O 0.0106 0.0060 'International Tables Vol C Tables 4.2.6.8 and 6.1.1.4'

loop_
_geom_angle_atom_site_label_1
_geom_angle_atom_site_label_2
_geom_angle_atom_site_label_3
_geom_angle
_geom_angle_site_symmetry_1
_geom_angle_site_symmetry_3
Cu1 I3 Cu1 56.73(5) 3 .
N2 Cu1 N1 108.1(3) . .
N2 Cu1 Cu1 128.4(3) . 3
N1 Cu1 Cu1 123.3(2) . 3
N2 Cu1 I3 110.7(3) . 3
N1 Cu1 I3 105.1(2) . 3
Cu1 Cu1 I3 62.13(6) 3 3
N2 Cu1 I3 103.7(3) . .
N1 Cu1 I3 105.2(2) . .
Cu1 Cu1 I3 61.13(6) 3 .
I3 Cu1 I3 123.26(5) 3 .
N3 Fe7 O15 88.6(3) . .
N3 Fe7 O14 90.3(3) . .
O15 Fe7 O14 178.5(2) . .
N3 Fe7 N4 179.1(3) . .
O15 Fe7 N4 91.9(3) . .
O14 Fe7 N4 89.1(3) . .
N3 Fe7 O1W 88.1(3) . .
O15 Fe7 O1W 89.7(3) . .
O14 Fe7 O1W 89.2(3) . .
N4 Fe7 O1W 91.2(3) . .
N3 Fe7 O2W 93.0(3) . .
O15 Fe7 O2W 90.6(2) . .
O14 Fe7 O2W 90.5(2) . .
N4 Fe7 O2W 87.7(3) . .
O1W Fe7 O2W 178.9(2) . .
O4 Fe1 O10 90.9(2) 4_466 .
O4 Fe1 O8 87.2(2) 4_466 4_466
O10 Fe1 O8 164.5(2) . 4_466
O4 Fe1 O9 165.2(2) 4_466 .
O10 Fe1 O9 87.5(2) . .
O8 Fe1 O9 90.4(2) 4_466 .
O4 Fe1 O12 83.0(2) 4_466 .
O10 Fe1 O12 81.47(19) . .
O8 Fe1 O12 83.01(18) 4_466 .
O9 Fe1 O12 82.16(19) . .
O4 Fe1 Cl1 97.44(16) 4_466 .
O10 Fe1 Cl1 98.13(16) . .
O8 Fe1 Cl1 97.39(15) 4_466 .
O9 Fe1 Cl1 97.37(15) . .
O12 Fe1 Cl1 179.39(16) . .
O4 Fe1 Fe3 86.27(15) 4_466 1_454
O10 Fe1 Fe3 37.22(14) . 1_454
O8 Fe1 Fe3 127.26(14) 4_466 1_454
O9 Fe1 Fe3 83.57(14) . 1_454
O12 Fe1 Fe3 44.25(12) . 1_454
Cl1 Fe1 Fe3 135.34(8) . 1_454
O4 Fe1 Fe6 83.36(15) 4_466 .
O10 Fe1 Fe6 127.00(15) . .
O8 Fe1 Fe6 37.48(14) 4_466 .
O9 Fe1 Fe6 85.83(15) . .
O12 Fe1 Fe6 45.53(12) . .
Cl1 Fe1 Fe6 134.87(8) . .
Fe3 Fe1 Fe6 89.78(4) 1_454 .
O4 Fe1 Fe2 128.01(15) 4_466 .
O10 Fe1 Fe2 84.58(14) . .
O8 Fe1 Fe2 84.45(15) 4_466 .
O9 Fe1 Fe2 37.18(14) . .
O12 Fe1 Fe2 45.04(13) . .
Cl1 Fe1 Fe2 134.51(8) . .
Fe3 Fe1 Fe2 60.18(4) 1_454 .
Fe6 Fe1 Fe2 60.12(4) . .
O4 Fe1 Fe4 37.07(14) 4_466 1_454
O10 Fe1 Fe4 84.34(15) . 1_454
O8 Fe1 Fe4 84.92(15) 4_466 1_454
O9 Fe1 Fe4 128.14(14) . 1_454
O12 Fe1 Fe4 45.99(13) . 1_454
Cl1 Fe1 Fe4 134.47(8) . 1_454
Fe3 Fe1 Fe4 60.26(4) 1_454 1_454
Fe6 Fe1 Fe4 60.38(4) . 1_454
Fe2 Fe1 Fe4 91.02(4) . 1_454
O7 Fe2 O9 86.1(2) . .
O7 Fe2 O5 162.7(2) . .
O9 Fe2 O5 90.99(19) . .
O7 Fe2 O6 90.2(2) . .
O9 Fe2 O6 164.5(2) . .
O5 Fe2 O6 88.09(19) . .
O7 Fe2 O12 80.0(2) . .
O9 Fe2 O12 82.95(18) . .
O5 Fe2 O12 82.79(18) . .
O6 Fe2 O12 81.54(18) . .
O7 Fe2 Cl4 99.43(19) . .
O9 Fe2 Cl4 97.32(16) . .
O5 Fe2 Cl4 97.82(14) . .
O6 Fe2 Cl4 98.17(16) . .
O12 Fe2 Cl4 179.32(16) . .
O7 Fe2 Fe1 82.58(16) . .
O9 Fe2 Fe1 37.62(14) . .
O5 Fe2 Fe1 84.71(13) . .
O6 Fe2 Fe1 126.91(15) . .
O12 Fe2 Fe1 45.38(11) . .
Cl4 Fe2 Fe1 134.92(8) . .
O7 Fe2 Fe6 125.34(18) . .
O9 Fe2 Fe6 85.94(16) . .
O5 Fe2 Fe6 37.40(13) . .
O6 Fe2 Fe6 83.92(17) . .
O12 Fe2 Fe6 45.39(12) . .
Cl4 Fe2 Fe6 135.22(8) . .
Fe1 Fe2 Fe6 59.87(4) . .
O7 Fe2 Fe3 35.94(17) . 1_454
O9 Fe2 Fe3 83.57(13) . 1_454
O5 Fe2 Fe3 126.83(13) . 1_454
O6 Fe2 Fe3 84.59(13) . 1_454
O12 Fe2 Fe3 44.04(12) . 1_454
Cl4 Fe2 Fe3 135.35(8) . 1_454
Fe1 Fe2 Fe3 59.81(3) . 1_454
Fe6 Fe2 Fe3 89.43(4) . 1_454
O7 Fe2 Fe5 84.07(16) . .
O9 Fe2 Fe5 127.08(15) . .
O5 Fe2 Fe5 84.18(13) . .
O6 Fe2 Fe5 37.41(14) . .
O12 Fe2 Fe5 44.13(12) . .
Cl4 Fe2 Fe5 135.58(8) . .
Fe1 Fe2 Fe5 89.51(4) . .
Fe6 Fe2 Fe5 59.57(4) . .
Fe3 Fe2 Fe5 59.51(3) 1_454 .
O1 Fe3 O7 163.3(2) . 1_656
O1 Fe3 O10 88.4(2) . 1_656
O7 Fe3 O10 87.5(2) 1_656 1_656
O1 Fe3 O3 89.3(2) . .
O7 Fe3 O3 90.2(2) 1_656 .
O10 Fe3 O3 164.4(2) 1_656 .
O1 Fe3 O12 81.9(2) . 1_656
O7 Fe3 O12 81.5(2) 1_656 1_656
O10 Fe3 O12 82.59(19) 1_656 1_656
O3 Fe3 O12 81.80(19) . 1_656
O1 Fe3 Cl8 98.11(17) . .
O7 Fe3 Cl8 98.50(17) 1_656 .
O10 Fe3 Cl8 98.45(16) 1_656 .
O3 Fe3 Cl8 97.16(16) . .
O12 Fe3 Cl8 178.96(14) 1_656 .
O1 Fe3 Fe5 84.29(15) . 1_656
O7 Fe3 Fe5 85.32(15) 1_656 1_656
O10 Fe3 Fe5 127.24(15) 1_656 1_656
O3 Fe3 Fe5 37.16(15) . 1_656
O12 Fe3 Fe5 44.65(12) 1_656 1_656
Cl8 Fe3 Fe5 134.31(8) . 1_656
O1 Fe3 Fe1 83.83(15) . 1_656
O7 Fe3 Fe1 83.18(15) 1_656 1_656
O10 Fe3 Fe1 37.09(14) 1_656 1_656
O3 Fe3 Fe1 127.31(16) . 1_656
O12 Fe3 Fe1 45.50(12) 1_656 1_656
Cl8 Fe3 Fe1 135.54(8) . 1_656
Fe5 Fe3 Fe1 90.15(4) 1_656 1_656
O1 Fe3 Fe2 126.87(16) . 1_656
O7 Fe3 Fe2 36.55(15) 1_656 1_656
O10 Fe3 Fe2 84.34(13) 1_656 1_656
O3 Fe3 Fe2 84.69(16) . 1_656
O12 Fe3 Fe2 44.93(14) 1_656 1_656
Cl8 Fe3 Fe2 135.02(9) . 1_656
Fe5 Fe3 Fe2 60.43(4) 1_656 1_656
Fe1 Fe3 Fe2 60.01(4) 1_656 1_656
O1 Fe3 Fe4 36.09(15) . .
O7 Fe3 Fe4 127.29(15) 1_656 .
O10 Fe3 Fe4 84.03(15) 1_656 .
O3 Fe3 Fe4 85.05(18) . .
O12 Fe3 Fe4 45.86(14) 1_656 .
Cl8 Fe3 Fe4 134.20(9) . .
Fe5 Fe3 Fe4 60.63(4) 1_656 .
Fe1 Fe3 Fe4 60.01(4) 1_656 .
Fe2 Fe3 Fe4 90.78(4) 1_656 .
O1 Fe4 O4 90.9(2) . 4_567
O1 Fe4 O13 161.2(2) . 4_567
O4 Fe4 O13 86.7(2) 4_567 4_567
O1 Fe4 O2 87.2(2) . .
O4 Fe4 O2 162.7(2) 4_567 .
O13 Fe4 O2 89.6(2) 4_567 .
O1 Fe4 Cl5 99.92(19) . .
O4 Fe4 Cl5 97.94(17) 4_567 .
O13 Fe4 Cl5 98.85(17) 4_567 .
O2 Fe4 Cl5 99.36(19) . .
O1 Fe4 O12 79.4(2) . 1_656
O4 Fe4 O12 82.17(19) 4_567 1_656
O13 Fe4 O12 81.82(19) 4_567 1_656
O2 Fe4 O12 80.5(2) . 1_656
Cl5 Fe4 O12 179.33(15) . 1_656
O1 Fe4 Fe1 83.14(16) . 1_656
O4 Fe4 Fe1 36.87(15) 4_567 1_656
O13 Fe4 Fe1 83.81(14) 4_567 1_656
O2 Fe4 Fe1 125.87(18) . 1_656
Cl5 Fe4 Fe1 134.76(8) . 1_656
O12 Fe4 Fe1 45.33(11) 1_656 1_656
O1 Fe4 Fe3 35.46(18) . .
O4 Fe4 Fe3 85.67(16) 4_567 .
O13 Fe4 Fe3 125.78(16) 4_567 .
O2 Fe4 Fe3 82.83(17) . .
Cl5 Fe4 Fe3 135.37(8) . .
O12 Fe4 Fe3 43.96(12) 1_656 .
Fe1 Fe4 Fe3 59.73(4) 1_656 .
O1 Fe4 Fe6 124.56(18) . 1_656
O4 Fe4 Fe6 82.65(15) 4_567 1_656
O13 Fe4 Fe6 36.68(15) 4_567 1_656
O2 Fe4 Fe6 84.24(18) . 1_656
Cl5 Fe4 Fe6 135.52(9) . 1_656
O12 Fe4 Fe6 45.14(12) 1_656 1_656
Fe1 Fe4 Fe6 59.71(3) 1_656 1_656
Fe3 Fe4 Fe6 89.10(5) . 1_656
O1 Fe4 Fe5 82.70(16) . 1_656
O4 Fe4 Fe5 126.03(16) 4_567 1_656
O13 Fe4 Fe5 83.70(14) 4_567 1_656
O2 Fe4 Fe5 36.64(18) . 1_656
Cl5 Fe4 Fe5 135.99(8) . 1_656
O12 Fe4 Fe5 43.93(11) 1_656 1_656
Fe1 Fe4 Fe5 89.24(4) 1_656 1_656
Fe3 Fe4 Fe5 59.33(4) . 1_656
Fe6 Fe4 Fe5 59.31(4) 1_656 1_656
O11 Fe5 O3 164.5(2) . 1_454
O11 Fe5 O2 90.2(2) . 1_454
O3 Fe5 O2 88.1(2) 1_454 1_454
O11 Fe5 O6 88.3(2) . .
O3 Fe5 O6 89.4(2) 1_454 .
O2 Fe5 O6 165.4(2) 1_454 .
O11 Fe5 O12 82.63(19) . .
O3 Fe5 O12 81.83(19) 1_454 .
O2 Fe5 O12 82.9(2) 1_454 .
O6 Fe5 O12 82.47(19) . .
O11 Fe5 Cl6 98.08(16) . .
O3 Fe5 Cl6 97.45(16) 1_454 .
O2 Fe5 Cl6 97.21(17) 1_454 .
O6 Fe5 Cl6 97.36(16) . .
O12 Fe5 Cl6 179.26(15) . .
O11 Fe5 Fe3 126.99(15) . 1_454
O3 Fe5 Fe3 37.48(15) 1_454 1_454
O2 Fe5 Fe3 84.00(16) 1_454 1_454
O6 Fe5 Fe3 85.31(13) . 1_454
O12 Fe5 Fe3 44.35(12) . 1_454
Cl6 Fe5 Fe3 134.93(8) . 1_454
O11 Fe5 Fe6 36.98(15) . .
O3 Fe5 Fe6 127.48(15) 1_454 .
O2 Fe5 Fe6 85.58(16) 1_454 .
O6 Fe5 Fe6 84.53(16) . .
O12 Fe5 Fe6 45.65(12) . .
Cl6 Fe5 Fe6 135.07(8) . .
Fe3 Fe5 Fe6 90.00(4) 1_454 .
O11 Fe5 Fe2 84.23(16) . .
O3 Fe5 Fe2 84.60(17) 1_454 .
O2 Fe5 Fe2 127.67(16) 1_454 .
O6 Fe5 Fe2 37.74(14) . .
O12 Fe5 Fe2 44.73(13) . .
Cl6 Fe5 Fe2 135.10(9) . .
Fe3 Fe5 Fe2 60.07(4) 1_454 .
Fe6 Fe5 Fe2 60.01(4) . .
O11 Fe5 Fe4 84.52(15) . 1_454
O3 Fe5 Fe4 84.76(17) 1_454 1_454
O2 Fe5 Fe4 37.46(15) 1_454 1_454
O6 Fe5 Fe4 127.97(14) . 1_454
O12 Fe5 Fe4 45.51(13) . 1_454
Cl6 Fe5 Fe4 134.67(9) . 1_454
Fe3 Fe5 Fe4 60.04(4) 1_454 1_454
Fe6 Fe5 Fe4 60.16(4) . 1_454
Fe2 Fe5 Fe4 90.23(4) . 1_454
O13 Fe6 O11 89.6(2) 4_466 .
O13 Fe6 O8 88.7(2) 4_466 4_466
O11 Fe6 O8 164.1(2) . 4_466
O13 Fe6 O5 165.3(2) 4_466 .
O11 Fe6 O5 88.9(2) . .
O8 Fe6 O5 88.8(2) 4_466 .
O13 Fe6 O12 83.0(2) 4_466 .
O11 Fe6 O12 81.18(18) . .
O8 Fe6 O12 82.93(18) 4_466 .
O5 Fe6 O12 82.32(19) . .
O13 Fe6 Cl7 97.08(18) 4_466 .
O11 Fe6 Cl7 98.07(16) . .
O8 Fe6 Cl7 97.82(16) 4_466 .
O5 Fe6 Cl7 97.64(15) . .
O12 Fe6 Cl7 179.25(14) . .
O13 Fe6 Fe5 85.17(14) 4_466 .
O11 Fe6 Fe5 36.56(14) . .
O8 Fe6 Fe5 127.55(15) 4_466 .
O5 Fe6 Fe5 84.88(13) . .
O12 Fe6 Fe5 44.62(11) . .
Cl7 Fe6 Fe5 134.63(7) . .
O13 Fe6 Fe1 84.38(16) 4_466 .
O11 Fe6 Fe1 126.63(15) . .
O8 Fe6 Fe1 37.48(14) 4_466 .
O5 Fe6 Fe1 84.80(13) . .
O12 Fe6 Fe1 45.45(11) . .
Cl7 Fe6 Fe1 135.30(7) . .
Fe5 Fe6 Fe1 90.07(4) . .
O13 Fe6 Fe2 127.92(17) 4_466 .
O11 Fe6 Fe2 84.29(16) . .
O8 Fe6 Fe2 84.35(16) 4_466 .
O5 Fe6 Fe2 37.36(13) . .
O12 Fe6 Fe2 44.97(13) . .
Cl7 Fe6 Fe2 134.99(8) . .
Fe5 Fe6 Fe2 60.42(4) . .
Fe1 Fe6 Fe2 60.01(4) . .
O13 Fe6 Fe4 37.24(17) 4_466 1_454
O11 Fe6 Fe4 84.55(14) . 1_454
O8 Fe6 Fe4 84.52(14) 4_466 1_454
O5 Fe6 Fe4 128.04(14) . 1_454
O12 Fe6 Fe4 45.72(13) . 1_454
Cl7 Fe6 Fe4 134.32(9) . 1_454
Fe5 Fe6 Fe4 60.53(4) . 1_454
Fe1 Fe6 Fe4 59.91(4) . 1_454
Fe2 Fe6 Fe4 90.68(4) . 1_454
C25 O1 Fe3 118.2(5) . .
C25 O1 Fe4 115.1(5) . .
Fe3 O1 Fe4 108.5(3) . .
C26 O2 Fe5 118.9(6) . 1_656
C26 O2 Fe4 116.3(5) . .
Fe5 O2 Fe4 105.9(3) 1_656 .
C24 O3 Fe5 118.1(5) . 1_656
C24 O3 Fe3 116.3(5) . .
Fe5 O3 Fe3 105.4(2) 1_656 .
C8 O4 Fe1 117.2(4) . 4_665
C8 O4 Fe4 119.6(5) . 4_564
Fe1 O4 Fe4 106.1(2) 4_665 4_564
C16 O5 Fe2 118.6(4) . .
C16 O5 Fe6 116.8(5) . .
Fe2 O5 Fe6 105.2(2) . .
C17 O6 Fe5 118.4(5) . .
C17 O6 Fe2 116.6(5) . .
Fe5 O6 Fe2 104.9(2) . .
C31 O7 Fe3 119.9(5) . 1_454
C31 O7 Fe2 117.8(4) . .
Fe3 O7 Fe2 107.5(3) 1_454 .
C7 O8 Fe6 115.7(5) . 4_665
C7 O8 Fe1 120.1(5) . 4_665
Fe6 O8 Fe1 105.0(2) 4_665 4_665
C32 O9 Fe2 118.8(5) . .
C32 O9 Fe1 119.2(4) . .
Fe2 O9 Fe1 105.2(2) . .
C33 O10 Fe1 118.0(4) . .
C33 O10 Fe3 117.4(4) . 1_454
Fe1 O10 Fe3 105.7(2) . 1_454
C15 O11 Fe5 118.8(5) . .
C15 O11 Fe6 115.5(5) . .
Fe5 O11 Fe6 106.5(2) . .
Fe3 O12 Fe5 91.00(17) 1_454 .
Fe3 O12 Fe2 91.03(19) 1_454 .
Fe5 O12 Fe2 91.14(19) . .
Fe3 O12 Fe1 90.25(17) 1_454 .
Fe5 O12 Fe1 178.5(3) . .
Fe2 O12 Fe1 89.59(16) . .
Fe3 O12 Fe6 179.0(3) 1_454 .
Fe5 O12 Fe6 89.73(17) . .
Fe2 O12 Fe6 89.64(18) . .
Fe1 O12 Fe6 89.02(17) . .
Fe3 O12 Fe4 90.18(18) 1_454 1_454
Fe5 O12 Fe4 90.56(16) . 1_454
Fe2 O12 Fe4 177.9(2) . 1_454
Fe1 O12 Fe4 88.69(18) . 1_454
Fe6 O12 Fe4 89.13(18) . 1_454
C9 O13 Fe6 115.9(5) . 4_665
C9 O13 Fe4 117.3(5) . 4_564
Fe6 O13 Fe4 106.1(3) 4_665 4_564
C35 O14 Fe7 126.9(7) . .
C37 O15 Fe7 125.3(8) . .
C38 N1 C19 118.6(8) . .
C38 N1 Cu1 124.4(7) . .
C19 N1 Cu1 116.5(6) . .
C12 N2 C13 113.9(8) . .
C12 N2 Cu1 129.0(8) . .
C13 N2 Cu1 117.0(8) . .
C4 N3 C5 116.5(11) . .
C4 N3 Fe7 122.1(8) . .
C5 N3 Fe7 121.3(9) . .
C34 N4 C39 114.5(9) . .
C34 N4 Fe7 120.0(8) . .
C39 N4 Fe7 125.0(7) . .
C37 N5 C40 121.1(11) . .
C37 N5 H5B 119.9 . .
C40 N5 H5B 119.0 . .
C35 N6 C36 121.3(10) . .
C35 N6 H6A 118.9 . .
C36 N6 H6A 119.8 . .
C2 C1 C4 119.4(10) . .
C2 C1 H1A 120.3 . .
C4 C1 H1A 120.3 . .
C1 C2 C3 114.6(9) . .
C1 C2 C6 126.4(9) . .
C3 C2 C6 118.5(9) . .
C2 C3 C5 119.5(11) . .
C2 C3 H3A 120.3 . .
C5 C3 H3A 120.3 . .
N3 C4 C1 124.9(11) . .
N3 C4 H4A 117.6 . .
C1 C4 H4A 117.6 . .
N3 C5 C3 125.0(13) . .
N3 C5 H5A 117.5 . .
C3 C5 H5A 117.5 . .
C2 C6 C9 110.6(8) . .
C2 C6 C8 107.4(7) . .
C9 C6 C8 112.5(7) . .
C2 C6 C7 102.7(6) . .
C9 C6 C7 110.6(7) . .
C8 C6 C7 112.5(7) . .
O8 C7 C6 110.9(6) . .
O8 C7 H7A 109.5 . .
C6 C7 H7A 109.5 . .
O8 C7 H7B 109.5 . .
C6 C7 H7B 109.5 . .
H7A C7 H7B 108.1 . .
O4 C8 C6 111.7(6) . .
O4 C8 H8A 109.3 . .
C6 C8 H8A 109.3 . .
O4 C8 H8B 109.3 . .
C6 C8 H8B 109.3 . .
H8A C8 H8B 107.9 . .
O13 C9 C6 115.3(8) . .
O13 C9 H9A 108.5 . .
C6 C9 H9A 108.5 . .
O13 C9 H9B 108.5 . .
C6 C9 H9B 108.5 . .
H9A C9 H9B 107.5 . .
C14 C10 C11 117.1(9) . .
C14 C10 C18 121.6(10) . .
C11 C10 C18 121.3(8) . .
C10 C11 C12 118.9(10) . .
C10 C11 H11A 120.5 . .
C12 C11 H11A 120.5 . .
N2 C12 C11 125.0(10) . .
N2 C12 H12A 117.5 . .
C11 C12 H12A 117.5 . .
N2 C13 C14 125.2(10) . .
N2 C13 H13A 117.4 . .
C14 C13 H13A 117.4 . .
C10 C14 C13 119.0(11) . .
C10 C14 H14A 120.5 . .
C13 C14 H14A 120.5 . .
O11 C15 C18 113.7(7) . .
O11 C15 H15A 108.8 . .
C18 C15 H15A 108.8 . .
O11 C15 H15B 108.8 . .
C18 C15 H15B 108.8 . .
H15A C15 H15B 107.7 . .
O5 C16 C18 111.4(6) . .
O5 C16 H16A 109.3 . .
C18 C16 H16A 109.3 . .
O5 C16 H16B 109.3 . .
C18 C16 H16B 109.3 . .
H16A C16 H16B 108.0 . .
O6 C17 C18 112.4(7) . .
O6 C17 H17A 109.1 . .
C18 C17 H17A 109.1 . .
O6 C17 H17B 109.1 . .
C18 C17 H17B 109.1 . .
H17A C17 H17B 107.9 . .
C15 C18 C17 113.3(8) . .
C15 C18 C10 105.6(8) . .
C17 C18 C10 111.5(8) . .
C15 C18 C16 111.2(8) . .
C17 C18 C16 110.9(8) . .
C10 C18 C16 103.9(7) . .
C20 C19 N1 123.7(9) . .
C20 C19 H19A 118.1 . .
N1 C19 H19A 118.1 . .
C19 C20 C21 119.3(9) . .
C19 C20 H20A 120.3 . .
C21 C20 H20A 120.3 . .
C20 C21 C22 115.9(8) . .
C20 C21 C23 121.8(8) . .
C22 C21 C23 122.2(8) . .
C21 C22 C38 123.2(10) . .
C21 C22 H22A 118.4 . .
C38 C22 H22A 118.4 . .
C26 C23 C25 113.0(8) . .
C26 C23 C21 112.1(7) . .
C25 C23 C21 104.5(7) . .
C26 C23 C24 111.4(7) . .
C25 C23 C24 110.7(7) . .
C21 C23 C24 104.7(7) . .
O3 C24 C23 114.1(7) . .
O3 C24 H24A 108.7 . .
C23 C24 H24A 108.7 . .
O3 C24 H24B 108.7 . .
C23 C24 H24B 108.7 . .
H24A C24 H24B 107.6 . .
O1 C25 C23 111.1(7) . .
O1 C25 H25A 109.4 . .
C23 C25 H25A 109.4 . .
O1 C25 H25B 109.4 . .
C23 C25 H25B 109.4 . .
H25A C25 H25B 108.0 . .
O2 C26 C23 112.5(7) . .
O2 C26 H26A 109.1 . .
C23 C26 H26A 109.1 . .
O2 C26 H26B 109.1 . .
C23 C26 H26B 109.1 . .
H26A C26 H26B 107.8 . .
C30 C27 C29 116.6(9) . .
C30 C27 C28 122.1(9) . .
C29 C27 C28 121.3(8) . .
C27 C28 C31 111.4(7) . .
C27 C28 C33 102.1(6) . .
C31 C28 C33 111.9(6) . .
C27 C28 C32 113.0(7) . .
C31 C28 C32 108.7(6) . .
C33 C28 C32 109.6(6) . .
C27 C29 C34 119.9(10) . .
C27 C29 H29A 120.1 . .
C34 C29 H29A 120.1 . .
C27 C30 C39 121.4(12) . .
C27 C30 H30A 119.3 . .
C39 C30 H30A 119.3 . .
O7 C31 C28 111.4(6) . .
O7 C31 H31A 109.4 . .
C28 C31 H31A 109.4 . .
O7 C31 H31B 109.4 . .
C28 C31 H31B 109.4 . .
H31A C31 H31B 108.0 . .
O9 C32 C28 112.2(6) . .
O9 C32 H32A 109.2 . .
C28 C32 H32A 109.2 . .
O9 C32 H32B 109.2 . .
C28 C32 H32B 109.2 . .
H32A C32 H32B 107.9 . .
O10 C33 C28 113.8(6) . .
O10 C33 H33A 108.8 . .
C28 C33 H33A 108.8 . .
O10 C33 H33B 108.8 . .
C28 C33 H33B 108.8 . .
H33A C33 H33B 107.7 . .
N4 C34 C29 124.6(11) . .
N4 C34 H34A 117.7 . .
C29 C34 H34A 117.7 . .
O14 C35 N6 122.3(11) . .
N6 C36 H36A 109.5 . .
N6 C36 H36B 109.5 . .
H36A C36 H36B 109.5 . .
N6 C36 H36C 109.5 . .
H36A C36 H36C 109.5 . .
H36B C36 H36C 109.5 . .
O15 C37 N5 121.9(11) . .
N1 C38 C22 118.5(10) . .
N1 C38 H38A 120.8 . .
C22 C38 H38A 120.8 . .
N4 C39 C30 122.3(10) . .
N4 C39 H39A 118.9 . .
C30 C39 H39A 118.9 . .
N5 C40 H40A 109.5 . .
N5 C40 H40B 109.5 . .
H40A C40 H40B 109.5 . .
N5 C40 H40C 109.5 . .
H40A C40 H40C 109.5 . .
H40B C40 H40C 109.5 . .

loop_
_geom_bond_atom_site_label_1
_geom_bond_atom_site_label_2
_geom_bond_distance
_geom_bond_site_symmetry_2
I3 Cu1 2.6269(16) 3
I3 Cu1 2.6518(17) .
Cu1 N2 1.999(8) .
Cu1 N1 2.050(8) .
Cu1 Cu1 2.508(2) 3
Cu1 I3 2.6269(16) 3
Fe7 N3 2.091(8) .
Fe7 O15 2.096(6) .
Fe7 O14 2.098(7) .
Fe7 N4 2.147(8) .
Fe7 O1W 2.364(10) .
Fe7 O2W 2.371(9) .
Fe1 O4 1.994(5) 4_466
Fe1 O10 1.995(5) .
Fe1 O8 2.008(5) 4_466
Fe1 O9 2.019(5) .
Fe1 O12 2.272(5) .
Fe1 Cl1 2.274(2) .
Fe1 Fe3 3.1849(16) 1_454
Fe1 Fe6 3.1871(16) .
Fe1 Fe2 3.1915(16) .
Fe1 Fe4 3.1938(16) 1_454
Fe2 O7 1.996(5) .
Fe2 O9 1.998(5) .
Fe2 O5 2.009(5) .
Fe2 O6 2.032(5) .
Fe2 O12 2.258(5) .
Fe2 Cl4 2.261(3) .
Fe2 Fe6 3.1951(18) .
Fe2 Fe3 3.1967(16) 1_454
Fe2 Fe5 3.2081(17) .
Fe3 O1 1.958(6) .
Fe3 O7 1.967(6) 1_656
Fe3 O10 2.001(5) 1_656
Fe3 O3 2.006(5) .
Fe3 O12 2.223(5) 1_656
Fe3 Cl8 2.276(3) .
Fe3 Fe5 3.1788(16) 1_656
Fe3 Fe1 3.1849(16) 1_656
Fe3 Fe2 3.1967(16) 1_656
Fe3 Fe4 3.2017(18) .
Fe4 O1 1.988(6) .
Fe4 O4 2.003(5) 4_567
Fe4 O13 2.021(6) 4_567
Fe4 O2 2.037(5) .
Fe4 Cl5 2.251(3) .
Fe4 O12 2.298(5) 1_656
Fe4 Fe1 3.1938(16) 1_656
Fe4 Fe6 3.2087(17) 1_656
Fe4 Fe5 3.2207(17) 1_656
Fe5 O11 1.976(5) .
Fe5 O3 1.991(5) 1_454
Fe5 O2 1.999(6) 1_454
Fe5 O6 2.016(5) .
Fe5 O12 2.234(5) .
Fe5 Cl6 2.273(2) .
Fe5 Fe3 3.1789(16) 1_454
Fe5 Fe6 3.1809(16) .
Fe5 Fe4 3.2206(17) 1_454
Fe6 O13 1.995(5) 4_466
Fe6 O11 1.995(5) .
Fe6 O8 2.008(5) 4_466
Fe6 O5 2.011(5) .
Fe6 O12 2.275(5) .
Fe6 Cl7 2.288(3) .
Fe6 Fe4 3.2086(17) 1_454
O1 C25 1.494(10) .
O2 C26 1.442(9) .
O2 Fe5 1.999(6) 1_656
O3 C24 1.381(10) .
O3 Fe5 1.991(5) 1_656
O4 C8 1.440(9) .
O4 Fe1 1.994(5) 4_665
O4 Fe4 2.003(5) 4_564
O5 C16 1.439(8) .
O6 C17 1.440(10) .
O7 C31 1.430(9) .
O7 Fe3 1.967(6) 1_454
O8 C7 1.452(10) .
O8 Fe6 2.008(5) 4_665
O8 Fe1 2.008(5) 4_665
O9 C32 1.420(9) .
O10 C33 1.425(9) .
O10 Fe3 2.001(5) 1_454
O11 C15 1.430(9) .
O12 Fe3 2.223(5) 1_454
O12 Fe4 2.298(5) 1_454
O13 C9 1.420(10) .
O13 Fe6 1.995(5) 4_665
O13 Fe4 2.021(6) 4_564
O14 C35 1.280(12) .
O15 C37 1.207(14) .
N1 C38 1.340(12) .
N1 C19 1.373(12) .
N2 C12 1.296(13) .
N2 C13 1.343(15) .
N3 C4 1.251(14) .
N3 C5 1.299(15) .
N4 C34 1.316(14) .
N4 C39 1.335(12) .
N5 C37 1.314(15) .
N5 C40 1.410(18) .
N5 H5B 0.8599 .
N6 C35 1.334(15) .
N6 C36 1.412(16) .
N6 H6A 0.8599 .
C1 C2 1.376(14) .
C1 C4 1.487(16) .
C1 H1A 0.9300 .
C2 C3 1.397(15) .
C2 C6 1.508(12) .
C3 C5 1.447(18) .
C3 H3A 0.9300 .
C4 H4A 0.9300 .
C5 H5A 0.9300 .
C6 C9 1.510(11) .
C6 C8 1.526(11) .
C6 C7 1.538(12) .
C7 H7A 0.9700 .
C7 H7B 0.9700 .
C8 H8A 0.9700 .
C8 H8B 0.9700 .
C9 H9A 0.9700 .
C9 H9B 0.9700 .
C10 C14 1.354(13) .
C10 C11 1.375(14) .
C10 C18 1.554(12) .
C11 C12 1.396(12) .
C11 H11A 0.9300 .
C12 H12A 0.9300 .
C13 C14 1.383(14) .
C13 H13A 0.9300 .
C14 H14A 0.9300 .
C15 C18 1.521(13) .
C15 H15A 0.9700 .
C15 H15B 0.9700 .
C16 C18 1.570(12) .
C16 H16A 0.9700 .
C16 H16B 0.9700 .
C17 C18 1.547(13) .
C17 H17A 0.9700 .
C17 H17B 0.9700 .
C19 C20 1.372(13) .
C19 H19A 0.9300 .
C20 C21 1.389(13) .
C20 H20A 0.9300 .
C21 C22 1.391(14) .
C21 C23 1.553(10) .
C22 C38 1.411(14) .
C22 H22A 0.9300 .
C23 C26 1.483(11) .
C23 C25 1.526(12) .
C23 C24 1.604(13) .
C24 H24A 0.9700 .
C24 H24B 0.9700 .
C25 H25A 0.9700 .
C25 H25B 0.9700 .
C26 H26A 0.9700 .
C26 H26B 0.9700 .
C27 C30 1.322(13) .
C27 C29 1.345(13) .
C27 C28 1.502(11) .
C28 C31 1.572(11) .
C28 C33 1.580(11) .
C28 C32 1.595(11) .
C29 C34 1.360(15) .
C29 H29A 0.9300 .
C30 C39 1.371(14) .
C30 H30A 0.9300 .
C31 H31A 0.9700 .
C31 H31B 0.9700 .
C32 H32A 0.9700 .
C32 H32B 0.9700 .
C33 H33A 0.9700 .
C33 H33B 0.9700 .
C34 H34A 0.9300 .
C36 H36A 0.9600 .
C36 H36B 0.9600 .
C36 H36C 0.9600 .
C38 H38A 0.9300 .
C39 H39A 0.9300 .
C40 H40A 0.9600 .
C40 H40B 0.9600 .
C40 H40C 0.9600 .

loop_
_platon_squeeze_void_nr
_platon_squeeze_void_average_x
_platon_squeeze_void_average_y
_platon_squeeze_void_average_z
_platon_squeeze_void_volume
_platon_squeeze_void_count_electrons
1 -0.360 -0.008 0.226 5573.9 -107.1
